data_4324926
loop_
_publ_author_name
'Tomohiro Agou'
'Manuel S\'ebastian'
'Christophe Lescop'
'R\'egis R\'eau'

_publ_section_title
;
 Folding of a Supramolecular Framework Based on a Tetrametallic Clip
 Driven by \p-\p Interactions
;
_journal_name_full 'Inorganic Chemistry'
_journal_page_first 3183
_journal_page_last 3185
_journal_paper_doi 10.1021/ic200268c
_journal_volume 50
_journal_year 2011
_chemical_formula_moiety 'C58 H60 Cu4 F24 N12 P6'
_chemical_formula_sum 'C58 H60 Cu4 F24 N12 P6'
_chemical_formula_weight 1821.16
_chemical_name_systematic
;
 ?
;
_space_group_IT_number 14
_symmetry_cell_setting monoclinic
_symmetry_space_group_name_Hall '-P 2ybc'
_symmetry_space_group_name_H-M 'P 1 21/c 1'
_atom_sites_solution_hydrogens geom
_atom_sites_solution_primary direct
_atom_sites_solution_secondary difmap
_audit_creation_method SHELXL-97
_cell_angle_alpha 90.00
_cell_angle_beta 95.606(2)
_cell_angle_gamma 90.00
_cell_formula_units_Z 2
_cell_length_a 9.9984(4)
_cell_length_b 24.3664(10)
_cell_length_c 15.1535(6)
_cell_measurement_reflns_used 0
_cell_measurement_temperature 100(2)
_cell_measurement_theta_max 27.5
_cell_measurement_theta_min 2.48
_cell_volume 3674.1(3)
_computing_molecular_graphics 'Ortep-3 for Windows (Farrugia, 1997)'
_computing_publication_material 'WinGX publication routines (Farrugia, 1999)'
_computing_structure_refinement 'SHELXL-97 (Sheldrick, 1997)'
_computing_structure_solution 'SHELXS-86 (Sheldrick, 1986)'
_diffrn_ambient_temperature 100(2)
_diffrn_measured_fraction_theta_full 0.994
_diffrn_measured_fraction_theta_max 0.994
_diffrn_measurement_device_type CCD
_diffrn_measurement_method none
_diffrn_radiation_monochromator graphite
_diffrn_radiation_source 'fine-focus sealed tube'
_diffrn_radiation_type MoK\a
_diffrn_radiation_wavelength 0.71073
_diffrn_reflns_av_R_equivalents 0.0476
_diffrn_reflns_av_sigmaI/netI 0.0545
_diffrn_reflns_limit_h_max 12
_diffrn_reflns_limit_h_min -12
_diffrn_reflns_limit_k_max 31
_diffrn_reflns_limit_k_min -16
_diffrn_reflns_limit_l_max 19
_diffrn_reflns_limit_l_min -19
_diffrn_reflns_number 36469
_diffrn_reflns_theta_full 27.50
_diffrn_reflns_theta_max 27.50
_diffrn_reflns_theta_min 2.48
_diffrn_standards_decay_% none
_exptl_absorpt_coefficient_mu 1.380
_exptl_absorpt_correction_type none
_exptl_crystal_colour yellow
_exptl_crystal_density_diffrn 1.646
_exptl_crystal_description prism
_exptl_crystal_F_000 1828
_exptl_crystal_size_max 0.1
_exptl_crystal_size_mid 0.08
_exptl_crystal_size_min 0.06
_refine_diff_density_max 1.567
_refine_diff_density_min -0.551
_refine_diff_density_rms 0.100
_refine_ls_extinction_method none
_refine_ls_goodness_of_fit_ref 1.024
_refine_ls_hydrogen_treatment constr
_refine_ls_matrix_type full
_refine_ls_number_parameters 473
_refine_ls_number_reflns 8380
_refine_ls_number_restraints 0
_refine_ls_restrained_S_all 1.024
_refine_ls_R_factor_all 0.0962
_refine_ls_R_factor_gt 0.0562
_refine_ls_shift/su_max 0.000
_refine_ls_shift/su_mean 0.000
_refine_ls_structure_factor_coef Fsqd
_refine_ls_weighting_details 'calc w=1/[\s^2^(Fo^2^)+(0.0671P)^2^+8.8399P] where P=(Fo^2^+2Fc^2^)/3'
_refine_ls_weighting_scheme calc
_refine_ls_wR_factor_gt 0.1372
_refine_ls_wR_factor_ref 0.1570
_reflns_number_gt 5598
_reflns_number_total 8380
_reflns_threshold_expression >2sigma(I)
_cod_data_source_file ic200268c_si_002_1.cif
_cod_data_source_block compound_2
_cod_original_sg_symbol_H-M 'P 21/c'
_cod_database_code 4324926

loop_
_symmetry_equiv_pos_as_xyz
'x, y, z'
'-x, y+1/2, -z+1/2'
'-x, -y, -z'
'x, -y-1/2, z-1/2'

loop_
_atom_site_label
_atom_site_type_symbol
_atom_site_fract_x
_atom_site_fract_y
_atom_site_fract_z
_atom_site_U_iso_or_equiv
_atom_site_adp_type
_atom_site_occupancy
_atom_site_symmetry_multiplicity
_atom_site_calc_flag
_atom_site_refinement_flags
Cu1 Cu 0.70642(5) 0.12830(2) 0.39648(3) 0.03196(15) Uani 1 1 d .
Cu2 Cu 0.90769(6) 0.15510(2) 0.31195(4) 0.03438(16) Uani 1 1 d .
P1 P 0.84666(10) 0.06565(4) 0.33520(7) 0.0238(2) Uani 1 1 d .
N1 N 0.5684(3) 0.06617(15) 0.3897(2) 0.0294(8) Uani 1 1 d .
N2 N 1.0798(4) 0.12331(15) 0.2668(2) 0.0349(8) Uani 1 1 d .
C1 C 0.7075(4) 0.02211(16) 0.2933(3) 0.0262(9) Uani 1 1 d .
C2 C 0.7331(4) -0.00207(16) 0.2156(3) 0.0255(8) Uani 1 1 d .
C3 C 0.6363(4) -0.0378(2) 0.1586(3) 0.0349(10) Uani 1 1 d .
H3A H 0.5441 -0.0233 0.1605 0.042 Uiso 1 1 calc R
H3B H 0.6387 -0.0754 0.1835 0.042 Uiso 1 1 calc R
C4 C 0.6684(5) -0.0404(3) 0.0626(3) 0.0485(14) Uani 1 1 d .
H4A H 0.6116 -0.0686 0.0303 0.058 Uiso 1 1 calc R
H4B H 0.6486 -0.0045 0.0335 0.058 Uiso 1 1 calc R
C5 C 0.8158(5) -0.0545(2) 0.0590(3) 0.0463(13) Uani 1 1 d .
H5A H 0.8371 -0.0888 0.0924 0.056 Uiso 1 1 calc R
H5B H 0.8337 -0.0606 -0.0034 0.056 Uiso 1 1 calc R
C6 C 0.9050(4) -0.0085(2) 0.0985(3) 0.0340(10) Uani 1 1 d .
H6A H 0.9993 -0.0214 0.1056 0.041 Uiso 1 1 calc R
H6B H 0.8998 0.0228 0.0566 0.041 Uiso 1 1 calc R
C7 C 0.8669(4) 0.01128(17) 0.1874(3) 0.0261(8) Uani 1 1 d .
C8 C 0.9404(4) 0.04500(17) 0.2435(2) 0.0252(8) Uani 1 1 d .
C9 C 1.0708(4) 0.07164(18) 0.2356(3) 0.0285(9) Uani 1 1 d .
C10 C 1.1796(4) 0.0468(2) 0.2007(3) 0.0327(10) Uani 1 1 d .
H10 H 1.1732 0.0099 0.1803 0.039 Uiso 1 1 calc R
C11 C 1.2972(4) 0.0762(2) 0.1958(3) 0.0380(11) Uani 1 1 d .
H11 H 1.3718 0.0599 0.1715 0.046 Uiso 1 1 calc R
C12 C 1.3043(5) 0.1289(2) 0.2264(3) 0.0483(13) Uani 1 1 d .
H12 H 1.3837 0.1500 0.2233 0.058 Uiso 1 1 calc R
C13 C 1.1952(5) 0.1509(2) 0.2619(4) 0.0475(13) Uani 1 1 d .
H13 H 1.2015 0.1874 0.2839 0.057 Uiso 1 1 calc R
C14 C 0.5868(4) 0.02090(17) 0.3396(3) 0.0274(9) Uani 1 1 d .
C15 C 0.4943(4) -0.0222(2) 0.3356(3) 0.0339(10) Uani 1 1 d .
H15 H 0.5094 -0.0544 0.3027 0.041 Uiso 1 1 calc R
C16 C 0.3812(5) -0.0174(2) 0.3797(3) 0.0400(11) Uani 1 1 d .
H16 H 0.3170 -0.0462 0.3767 0.048 Uiso 1 1 calc R
C17 C 0.3604(4) 0.0289(2) 0.4280(3) 0.0388(11) Uani 1 1 d .
H17 H 0.2815 0.0328 0.4576 0.047 Uiso 1 1 calc R
C18 C 0.4576(4) 0.0697(2) 0.4325(3) 0.0385(11) Uani 1 1 d .
H18 H 0.4451 0.1014 0.4673 0.046 Uiso 1 1 calc R
C19 C 0.9331(4) 0.02844(16) 0.4287(2) 0.0218(8) Uani 1 1 d .
C20 C 0.9281(4) -0.02882(16) 0.4322(2) 0.0252(8) Uani 1 1 d .
H20 H 0.8788 -0.0486 0.3858 0.030 Uiso 1 1 calc .
C21 C 1.0054(4) 0.05701(16) 0.4972(3) 0.0259(8) Uani 1 1 d .
H21 H 1.0092 0.0960 0.4955 0.031 Uiso 1 1 calc .
N3 N 0.5947(4) 0.19477(17) 0.3660(3) 0.0419(10) Uani 1 1 d .
C30 C 0.5204(5) 0.2300(2) 0.3630(3) 0.0404(11) Uani 1 1 d .
C31 C 0.4232(6) 0.2753(2) 0.3615(4) 0.0550(14) Uani 1 1 d .
H31A H 0.3849 0.2770 0.4186 0.083 Uiso 1 1 calc R
H31B H 0.3512 0.2691 0.3139 0.083 Uiso 1 1 calc R
H31C H 0.4687 0.3099 0.3511 0.083 Uiso 1 1 calc R
N4 N 0.7956(4) 0.18587(17) 0.2046(3) 0.0458(10) Uani 1 1 d .
C40 C 0.7138(6) 0.2004(2) 0.1522(3) 0.0489(13) Uani 1 1 d .
C41 C 0.6097(7) 0.2193(3) 0.0858(4) 0.075(2) Uani 1 1 d .
H41A H 0.5652 0.2515 0.1083 0.113 Uiso 1 1 calc R
H41B H 0.5436 0.1900 0.0727 0.113 Uiso 1 1 calc R
H41C H 0.6501 0.2292 0.0316 0.113 Uiso 1 1 calc R
N5 N 0.7698(4) 0.14586(17) 0.5251(3) 0.0400(9) Uani 1 1 d .
C50 C 0.8168(5) 0.1562(2) 0.5942(3) 0.0467(12) Uani 1 1 d .
C51 C 0.8776(8) 0.1685(3) 0.6847(4) 0.079(2) Uani 1 1 d .
H51A H 0.8073 0.1802 0.7214 0.119 Uiso 1 1 calc R
H51B H 0.9439 0.1980 0.6824 0.119 Uiso 1 1 calc R
H51C H 0.9220 0.1355 0.7105 0.119 Uiso 1 1 calc R
N6 N 0.9661(4) 0.21709(16) 0.3898(3) 0.0415(9) Uani 1 1 d .
C60 C 1.0013(5) 0.2520(2) 0.4364(3) 0.0438(12) Uani 1 1 d .
C61 C 1.0469(6) 0.2966(2) 0.4959(4) 0.0637(17) Uani 1 1 d .
H61A H 0.9914 0.2979 0.5457 0.095 Uiso 1 1 calc R
H61B H 1.0390 0.3315 0.4637 0.095 Uiso 1 1 calc R
H61C H 1.1410 0.2905 0.5184 0.095 Uiso 1 1 calc R
P2 P 0.72953(14) 0.11513(6) 0.90421(10) 0.0487(4) Uani 1 1 d .
F1 F 0.7149(3) 0.05020(12) 0.9087(2) 0.0601(8) Uani 1 1 d .
F2 F 0.5869(4) 0.12168(15) 0.9401(3) 0.0884(14) Uani 1 1 d .
F3 F 0.7440(3) 0.18009(13) 0.9002(3) 0.0717(11) Uani 1 1 d .
F4 F 0.8716(3) 0.10903(15) 0.8684(2) 0.0613(9) Uani 1 1 d .
F5 F 0.6584(4) 0.11460(16) 0.8053(3) 0.0805(12) Uani 1 1 d .
F6 F 0.7994(4) 0.11531(14) 1.0035(2) 0.0703(10) Uani 1 1 d .
P3 P 0.28556(15) 0.32165(6) 0.11730(10) 0.0487(4) Uani 1 1 d .
F11 F 0.4374(4) 0.32541(16) 0.1575(3) 0.0835(12) Uani 1 1 d .
F12 F 0.3281(4) 0.29728(18) 0.0278(3) 0.0848(12) Uani 1 1 d .
F13 F 0.2923(4) 0.38255(15) 0.0793(3) 0.0768(11) Uani 1 1 d .
F14 F 0.2406(4) 0.34607(16) 0.2069(2) 0.0734(10) Uani 1 1 d .
F15 F 0.2762(4) 0.26154(14) 0.1554(3) 0.0845(13) Uani 1 1 d .
F16 F 0.1311(3) 0.31849(15) 0.0785(2) 0.0674(9) Uani 1 1 d .

loop_
_atom_site_aniso_label
_atom_site_aniso_U_11
_atom_site_aniso_U_22
_atom_site_aniso_U_33
_atom_site_aniso_U_23
_atom_site_aniso_U_13
_atom_site_aniso_U_12
Cu1 0.0367(3) 0.0254(3) 0.0331(3) -0.0001(2) 0.0000(2) 0.0033(2)
Cu2 0.0420(3) 0.0229(3) 0.0378(3) 0.0021(2) 0.0018(2) -0.0026(2)
P1 0.0265(5) 0.0215(5) 0.0224(5) 0.0013(4) -0.0020(4) -0.0019(4)
N1 0.0286(18) 0.0309(19) 0.0281(17) 0.0064(15) -0.0001(14) 0.0036(15)
N2 0.037(2) 0.030(2) 0.037(2) 0.0020(16) 0.0037(16) -0.0089(16)
C1 0.027(2) 0.023(2) 0.027(2) 0.0026(17) -0.0061(16) -0.0025(16)
C2 0.028(2) 0.021(2) 0.0259(19) 0.0053(16) -0.0055(16) -0.0007(16)
C3 0.035(2) 0.036(3) 0.032(2) -0.0007(19) -0.0048(19) -0.0107(19)
C4 0.045(3) 0.074(4) 0.026(2) -0.007(2) -0.001(2) -0.022(3)
C5 0.060(3) 0.053(3) 0.027(2) -0.016(2) 0.006(2) -0.010(3)
C6 0.034(2) 0.041(3) 0.026(2) -0.0064(19) 0.0018(18) 0.000(2)
C7 0.030(2) 0.023(2) 0.0242(19) 0.0027(16) -0.0030(16) 0.0014(16)
C8 0.031(2) 0.024(2) 0.0194(18) 0.0029(16) -0.0012(16) 0.0022(17)
C9 0.028(2) 0.033(2) 0.0230(19) 0.0054(17) -0.0061(16) -0.0035(17)
C10 0.032(2) 0.036(2) 0.030(2) 0.0005(19) -0.0008(18) -0.0009(19)
C11 0.029(2) 0.055(3) 0.029(2) 0.006(2) -0.0004(18) -0.002(2)
C12 0.037(3) 0.061(4) 0.046(3) 0.003(3) 0.004(2) -0.018(2)
C13 0.044(3) 0.040(3) 0.059(3) -0.003(2) 0.006(2) -0.020(2)
C14 0.028(2) 0.028(2) 0.0247(19) 0.0052(17) -0.0030(16) 0.0018(17)
C15 0.035(2) 0.038(3) 0.027(2) 0.0076(19) -0.0020(18) -0.0031(19)
C16 0.034(2) 0.051(3) 0.034(2) 0.012(2) -0.0047(19) -0.008(2)
C17 0.028(2) 0.058(3) 0.031(2) 0.012(2) 0.0022(18) 0.000(2)
C18 0.035(2) 0.047(3) 0.033(2) 0.007(2) 0.002(2) 0.007(2)
C19 0.0224(18) 0.022(2) 0.0210(18) 0.0010(15) 0.0028(15) -0.0004(15)
C20 0.031(2) 0.020(2) 0.0228(19) -0.0027(16) -0.0033(16) -0.0037(16)
C21 0.028(2) 0.0183(19) 0.031(2) 0.0000(16) 0.0001(16) -0.0020(16)
N3 0.052(2) 0.030(2) 0.041(2) 0.0005(18) -0.0063(19) 0.0049(19)
C30 0.050(3) 0.032(3) 0.036(2) 0.000(2) -0.007(2) -0.003(2)
C31 0.055(3) 0.041(3) 0.065(4) 0.003(3) -0.012(3) 0.011(3)
N4 0.059(3) 0.037(2) 0.039(2) 0.0097(19) -0.009(2) 0.004(2)
C40 0.059(3) 0.045(3) 0.043(3) 0.006(2) 0.006(3) 0.006(3)
C41 0.077(4) 0.078(5) 0.065(4) 0.008(4) -0.017(3) 0.025(4)
N5 0.046(2) 0.041(2) 0.033(2) 0.0007(18) 0.0039(18) 0.0019(18)
C50 0.055(3) 0.046(3) 0.039(3) 0.003(2) 0.008(2) -0.002(2)
C51 0.104(5) 0.096(6) 0.036(3) 0.001(3) -0.008(3) -0.022(4)
N6 0.046(2) 0.025(2) 0.051(2) -0.0009(19) -0.0055(19) 0.0013(17)
C60 0.046(3) 0.027(2) 0.055(3) 0.003(2) -0.011(2) 0.004(2)
C61 0.069(4) 0.039(3) 0.076(4) -0.012(3) -0.029(3) 0.004(3)
P2 0.0438(7) 0.0329(7) 0.0680(9) 0.0054(6) -0.0012(7) -0.0010(6)
F1 0.078(2) 0.0335(16) 0.069(2) -0.0013(15) 0.0089(17) 0.0031(15)
F2 0.060(2) 0.044(2) 0.167(4) -0.009(2) 0.038(2) -0.0083(16)
F3 0.0549(19) 0.0334(17) 0.123(3) 0.0137(19) -0.0079(19) -0.0091(14)
F4 0.0491(18) 0.075(2) 0.0586(19) 0.0135(17) 0.0008(14) 0.0075(16)
F5 0.070(2) 0.072(3) 0.092(3) 0.021(2) -0.036(2) -0.0200(19)
F6 0.103(3) 0.050(2) 0.060(2) -0.0034(16) 0.0150(19) -0.0134(19)
P3 0.0570(8) 0.0345(7) 0.0527(8) 0.0087(6) -0.0049(7) 0.0010(6)
F11 0.063(2) 0.058(2) 0.126(3) -0.012(2) -0.013(2) 0.0037(18)
F12 0.098(3) 0.089(3) 0.069(2) -0.001(2) 0.011(2) 0.023(2)
F13 0.083(2) 0.052(2) 0.100(3) 0.031(2) 0.032(2) 0.0159(18)
F14 0.096(3) 0.073(3) 0.0480(18) -0.0089(18) -0.0076(18) 0.008(2)
F15 0.126(3) 0.0393(19) 0.079(3) 0.0216(18) -0.034(2) -0.018(2)
F16 0.064(2) 0.068(2) 0.065(2) -0.0023(18) -0.0179(17) 0.0001(17)

loop_
_atom_type_symbol
_atom_type_description
_atom_type_scat_dispersion_real
_atom_type_scat_dispersion_imag
_atom_type_scat_source
C C 0.0033 0.0016 'International Tables Vol C Tables 4.2.6.8 and 6.1.1.4'
H H 0.0000 0.0000 'International Tables Vol C Tables 4.2.6.8 and 6.1.1.4'
N N 0.0061 0.0033 'International Tables Vol C Tables 4.2.6.8 and 6.1.1.4'
F F 0.0171 0.0103 'International Tables Vol C Tables 4.2.6.8 and 6.1.1.4'
P P 0.1023 0.0942 'International Tables Vol C Tables 4.2.6.8 and 6.1.1.4'
Cu Cu 0.3201 1.2651 'International Tables Vol C Tables 4.2.6.8 and 6.1.1.4'

loop_
_geom_angle_atom_site_label_1
_geom_angle_atom_site_label_2
_geom_angle_atom_site_label_3
_geom_angle
_geom_angle_site_symmetry_1
N3 Cu1 N5 99.54(16) .
N3 Cu1 N1 103.27(15) .
N5 Cu1 N1 110.47(15) .
N3 Cu1 P1 141.77(12) .
N5 Cu1 P1 112.13(12) .
N1 Cu1 P1 85.65(10) .
N3 Cu1 Cu2 97.24(13) .
N5 Cu1 Cu2 103.75(12) .
N1 Cu1 Cu2 136.03(10) .
P1 Cu1 Cu2 55.71(3) .
N6 Cu2 N4 107.78(17) .
N6 Cu2 N2 106.15(16) .
N4 Cu2 N2 106.65(16) .
N6 Cu2 P1 134.62(13) .
N4 Cu2 P1 109.84(13) .
N2 Cu2 P1 86.42(11) .
N6 Cu2 Cu1 95.56(13) .
N4 Cu2 Cu1 95.47(13) .
N2 Cu2 Cu1 141.98(11) .
P1 Cu2 Cu1 56.71(3) .
C1 P1 C8 90.32(19) .
C1 P1 C19 105.65(18) .
C8 P1 C19 102.42(17) .
C1 P1 Cu2 134.94(13) .
C8 P1 Cu2 88.91(14) .
C19 P1 Cu2 118.47(13) .
C1 P1 Cu1 92.97(14) .
C8 P1 Cu1 149.42(13) .
C19 P1 Cu1 105.90(13) .
Cu2 P1 Cu1 67.58(3) .
C18 N1 C14 119.0(4) .
C18 N1 Cu1 120.9(3) .
C14 N1 Cu1 120.1(3) .
C9 N2 C13 118.6(4) .
C9 N2 Cu2 116.0(3) .
C13 N2 Cu2 125.4(3) .
C2 C1 C14 130.0(4) .
C2 C1 P1 110.6(3) .
C14 C1 P1 119.1(3) .
C1 C2 C7 114.0(3) .
C1 C2 C3 125.4(4) .
C7 C2 C3 120.6(4) .
C2 C3 C4 112.8(4) .
C5 C4 C3 109.8(4) .
C6 C5 C4 110.6(4) .
C7 C6 C5 113.3(4) .
C8 C7 C2 113.8(4) .
C8 C7 C6 125.9(4) .
C2 C7 C6 120.0(3) .
C7 C8 C9 130.6(4) .
C7 C8 P1 111.1(3) .
C9 C8 P1 117.7(3) .
N2 C9 C10 120.8(4) .
N2 C9 C8 114.5(4) .
C10 C9 C8 124.7(4) .
C11 C10 C9 119.6(4) .
C12 C11 C10 119.0(5) .
C11 C12 C13 118.9(5) .
N2 C13 C12 123.1(5) .
N1 C14 C15 120.6(4) .
N1 C14 C1 114.6(4) .
C15 C14 C1 124.8(4) .
C16 C15 C14 119.2(5) .
C17 C16 C15 120.3(5) .
C16 C17 C18 118.3(4) .
N1 C18 C17 122.5(5) .
C21 C19 C20 119.3(3) .
C21 C19 P1 120.1(3) .
C20 C19 P1 120.6(3) .
C21 C20 C19 120.6(3) 3_756
C20 C21 C19 120.2(4) 3_756
C30 N3 Cu1 166.9(4) .
N3 C30 C31 178.4(6) .
C40 N4 Cu2 167.8(5) .
N4 C40 C41 179.5(7) .
C50 N5 Cu1 173.6(4) .
N5 C50 C51 178.8(6) .
C60 N6 Cu2 178.3(4) .
N6 C60 C61 179.8(7) .
F4 P2 F2 179.6(2) .
F4 P2 F3 89.6(2) .
F2 P2 F3 90.1(2) .
F4 P2 F1 90.60(19) .
F2 P2 F1 89.78(19) .
F3 P2 F1 179.7(2) .
F4 P2 F6 89.92(19) .
F2 P2 F6 90.1(2) .
F3 P2 F6 90.0(2) .
F1 P2 F6 89.76(19) .
F4 P2 F5 90.6(2) .
F2 P2 F5 89.4(2) .
F3 P2 F5 90.3(2) .
F1 P2 F5 89.9(2) .
F6 P2 F5 179.4(2) .
F12 P3 F15 89.8(2) .
F12 P3 F11 91.3(2) .
F15 P3 F11 90.1(2) .
F12 P3 F14 179.2(2) .
F15 P3 F14 90.2(2) .
F11 P3 F14 89.5(2) .
F12 P3 F13 90.9(2) .
F15 P3 F13 178.9(2) .
F11 P3 F13 90.7(2) .
F14 P3 F13 89.2(2) .
F12 P3 F16 89.9(2) .
F15 P3 F16 90.0(2) .
F11 P3 F16 178.8(2) .
F14 P3 F16 89.4(2) .
F13 P3 F16 89.1(2) .

loop_
_geom_bond_atom_site_label_1
_geom_bond_atom_site_label_2
_geom_bond_distance
_geom_bond_site_symmetry_2
Cu1 N3 1.996(4) .
Cu1 N5 2.035(4) .
Cu1 N1 2.044(4) .
Cu1 P1 2.3265(12) .
Cu1 Cu2 2.5730(8) .
Cu2 N6 1.970(4) .
Cu2 N4 2.026(4) .
Cu2 N2 2.064(4) .
Cu2 P1 2.2997(12) .
P1 C1 1.814(4) .
P1 C8 1.822(4) .
P1 C19 1.827(4) .
N1 C18 1.340(6) .
N1 C14 1.361(5) .
N2 C9 1.345(6) .
N2 C13 1.344(6) .
C1 C2 1.363(6) .
C1 C14 1.454(6) .
C2 C7 1.480(6) .
C2 C3 1.509(5) .
C3 C4 1.522(6) .
C4 C5 1.520(7) .
C5 C6 1.518(6) .
C6 C7 1.514(6) .
C7 C8 1.347(6) .
C8 C9 1.471(6) .
C9 C10 1.394(6) .
C10 C11 1.385(6) .
C11 C12 1.366(8) .
C12 C13 1.371(8) .
C14 C15 1.396(6) .
C15 C16 1.374(7) .
C16 C17 1.370(7) .
C17 C18 1.389(7) .
C19 C21 1.392(5) .
C19 C20 1.397(5) .
C20 C21 1.385(5) 3_756
C21 C20 1.385(5) 3_756
N3 C30 1.134(6) .
C30 C31 1.468(7) .
N4 C40 1.140(6) .
C40 C41 1.450(7) .
N5 C50 1.134(6) .
C50 C51 1.476(7) .
N6 C60 1.139(6) .
C60 C61 1.457(7) .
P2 F4 1.577(3) .
P2 F2 1.583(4) .
P2 F3 1.591(3) .
P2 F1 1.591(3) .
P2 F6 1.595(4) .
P2 F5 1.595(4) .
P3 F12 1.576(4) .
P3 F15 1.580(4) .
P3 F11 1.583(4) .
P3 F14 1.587(4) .
P3 F13 1.596(4) .
P3 F16 1.600(3) .
